data_1556657
loop_
_publ_author_name
'Saha, K.'
'Kaur, U.'
'Borthakur, R.'
'Ghosh, S.'

_publ_section_title
;
 Synthesis of Trithia-Borinane Complexes Stabilized in Diruthenium Core:
 [(Cp*Ru)2(n1-S)(n1-CS){(CH2)2S3BR}] (R = H or SMe)
;
_journal_name_full Inorganics
_journal_page_first 21
_journal_paper_doi 10.3390/inorganics7020021
_journal_volume 7
_journal_year 2019
_chemical_formula_sum 'C24 H37 B Ru2 S6'
_chemical_formula_weight 730.84
_space_group_crystal_system orthorhombic
_space_group_IT_number 60
_space_group_name_Hall '-P 2n 2ab'
_space_group_name_H-M_alt 'P b c n'
_atom_sites_solution_hydrogens geom
_cell_angle_alpha 90
_cell_angle_beta 90
_cell_angle_gamma 90
_cell_formula_units_Z 8
_cell_length_a 34.1570(11)
_cell_length_b 8.5558(3)
_cell_length_c 19.8431(8)
_cell_measurement_reflns_used 2850
_cell_measurement_temperature 296(2)
_cell_measurement_theta_max 21.14
_cell_measurement_theta_min 2.37
_cell_volume 5799.0(4)
_computing_cell_refinement 'Bruker SAINT'
_computing_data_collection 'Bruker APEX2'
_computing_data_reduction 'Bruker SAINT'
_computing_molecular_graphics 'Bruker SHELXTL'
_computing_publication_material 'Bruker SHELXTL'
_computing_structure_refinement 'SHELXL-2014/7 (Sheldrick, 2014)'
_computing_structure_solution 'SHELXS-97 (Sheldrick 2008)'
_diffrn_ambient_temperature 296(2)
_diffrn_measured_fraction_theta_full 0.993
_diffrn_measured_fraction_theta_max 0.993
_diffrn_measurement_device_type 'Bruker APEX-II CCD'
_diffrn_measurement_method '\f and\w scans'
_diffrn_radiation_type MoK\a
_diffrn_radiation_wavelength 0.71073
_diffrn_reflns_av_R_equivalents 0.0985
_diffrn_reflns_av_unetI/netI 0.0785
_diffrn_reflns_Laue_measured_fraction_full 0.993
_diffrn_reflns_Laue_measured_fraction_max 0.993
_diffrn_reflns_limit_h_max 40
_diffrn_reflns_limit_h_min -37
_diffrn_reflns_limit_k_max 6
_diffrn_reflns_limit_k_min -10
_diffrn_reflns_limit_l_max 23
_diffrn_reflns_limit_l_min -23
_diffrn_reflns_number 29225
_diffrn_reflns_point_group_measured_fraction_full 0.993
_diffrn_reflns_point_group_measured_fraction_max 0.993
_diffrn_reflns_theta_full 24.930
_diffrn_reflns_theta_max 24.930
_diffrn_reflns_theta_min 2.374
_exptl_absorpt_coefficient_mu 1.487
_exptl_absorpt_correction_T_max 0.862
_exptl_absorpt_correction_T_min 0.696
_exptl_absorpt_correction_type multi-scan
_exptl_absorpt_process_details 'SADABS (Bruker, 1999)'
_exptl_crystal_colour black
_exptl_crystal_density_diffrn 1.674
_exptl_crystal_description block
_exptl_crystal_F_000 2960
_exptl_crystal_size_max 0.250
_exptl_crystal_size_mid 0.220
_exptl_crystal_size_min 0.100
_refine_diff_density_max 0.489
_refine_diff_density_min -0.557
_refine_diff_density_rms 0.118
_refine_ls_extinction_coef .
_refine_ls_extinction_method none
_refine_ls_goodness_of_fit_ref 0.993
_refine_ls_hydrogen_treatment constr
_refine_ls_matrix_type full
_refine_ls_number_parameters 309
_refine_ls_number_reflns 5022
_refine_ls_number_restraints 0
_refine_ls_restrained_S_all 0.993
_refine_ls_R_factor_all 0.0950
_refine_ls_R_factor_gt 0.0456
_refine_ls_shift/su_max 0.001
_refine_ls_shift/su_mean 0.000
_refine_ls_structure_factor_coef Fsqd
_refine_ls_weighting_details 'w=1/[\s^2^(Fo^2^)+(0.0120P)^2^+14.9371P] where P=(Fo^2^+2Fc^2^)/3'
_refine_ls_weighting_scheme calc
_refine_ls_wR_factor_gt 0.0690
_refine_ls_wR_factor_ref 0.0855
_reflns_Friedel_coverage 0.000
_reflns_Friedel_fraction_full .
_reflns_Friedel_fraction_max .
_reflns_number_gt 3085
_reflns_number_total 5022
_reflns_threshold_expression 'I > 2\s(I)'
_cod_data_source_file Compound_3.cif
_cod_data_source_block shelx-2
_cod_database_code 1556657
_shelx_space_group_comment
;
The symmetry employed for this shelxl refinement is uniquely defined
by the following loop, which should always be used as a source of
symmetry information in preference to the above space-group names.
They are only intended as comments.
;
_shelx_estimated_absorpt_t_min 0.708
_shelx_estimated_absorpt_t_max 0.866

loop_
_space_group_symop_operation_xyz
'x, y, z'
'-x+1/2, -y+1/2, z+1/2'
'-x, y, -z+1/2'
'x+1/2, -y+1/2, -z'
'-x, -y, -z'
'x-1/2, y-1/2, -z-1/2'
'x, -y, z-1/2'
'-x-1/2, y-1/2, z'

loop_
_atom_site_label
_atom_site_type_symbol
_atom_site_fract_x
_atom_site_fract_y
_atom_site_fract_z
_atom_site_U_iso_or_equiv
_atom_site_adp_type
_atom_site_occupancy
_atom_site_site_symmetry_order
_atom_site_calc_flag
_atom_site_refinement_flags_posn
_atom_site_refinement_flags_adp
_atom_site_refinement_flags_occupancy
_atom_site_disorder_assembly
_atom_site_disorder_group
B1 B 0.1740(2) 0.6642(11) 0.1949(4) 0.047(2) Uani 1 1 d . . . . .
C1 C 0.18302(19) 0.6823(9) -0.0613(3) 0.046(2) Uani 1 1 d . . . . .
C2 C 0.16229(19) 0.5456(8) -0.0459(3) 0.0384(17) Uani 1 1 d . . . . .
C3 C 0.12184(18) 0.5779(8) -0.0519(3) 0.0372(17) Uani 1 1 d . . . . .
C4 C 0.11749(18) 0.7352(9) -0.0742(3) 0.0385(16) Uani 1 1 d . . . . .
C5 C 0.1554(2) 0.8033(8) -0.0787(3) 0.0444(19) Uani 1 1 d . . . . .
C6 C 0.1647(2) 0.9648(10) -0.1042(4) 0.075(3) Uani 1 1 d . . . . .
H6A H 0.1650 0.9641 -0.1526 0.113 Uiso 1 1 calc R U . . .
H6B H 0.1899 0.9966 -0.0877 0.113 Uiso 1 1 calc R U . . .
H6C H 0.1451 1.0366 -0.0887 0.113 Uiso 1 1 calc R U . . .
C7 C 0.22668(18) 0.6964(11) -0.0702(4) 0.075(3) Uani 1 1 d . . . . .
H7A H 0.2397 0.6305 -0.0381 0.112 Uiso 1 1 calc R U . . .
H7B H 0.2345 0.8030 -0.0632 0.112 Uiso 1 1 calc R U . . .
H7C H 0.2337 0.6647 -0.1150 0.112 Uiso 1 1 calc R U . . .
C8 C 0.1797(2) 0.3898(9) -0.0284(4) 0.062(2) Uani 1 1 d . . . . .
H8A H 0.1622 0.3340 0.0008 0.093 Uiso 1 1 calc R U . . .
H8B H 0.2043 0.4051 -0.0059 0.093 Uiso 1 1 calc R U . . .
H8C H 0.1838 0.3306 -0.0689 0.093 Uiso 1 1 calc R U . . .
C9 C 0.0904(2) 0.4572(9) -0.0482(4) 0.060(2) Uani 1 1 d . . . . .
H9A H 0.0905 0.3957 -0.0886 0.090 Uiso 1 1 calc R U . . .
H9B H 0.0654 0.5076 -0.0435 0.090 Uiso 1 1 calc R U . . .
H9C H 0.0949 0.3906 -0.0100 0.090 Uiso 1 1 calc R U . . .
C10 C 0.0797(2) 0.8089(9) -0.0979(4) 0.064(2) Uani 1 1 d . . . . .
H10A H 0.0776 0.7986 -0.1459 0.096 Uiso 1 1 calc R U . . .
H10B H 0.0795 0.9176 -0.0859 0.096 Uiso 1 1 calc R U . . .
H10C H 0.0579 0.7572 -0.0768 0.096 Uiso 1 1 calc R U . . .
C11 C 0.05268(16) 0.6203(8) 0.2010(3) 0.0339(16) Uani 1 1 d . . . . .
C12 C 0.05385(17) 0.7769(8) 0.2236(3) 0.0404(18) Uani 1 1 d . . . . .
C13 C 0.04000(18) 0.8751(8) 0.1692(4) 0.0441(19) Uani 1 1 d . . . . .
C14 C 0.03055(16) 0.7739(9) 0.1143(3) 0.0405(18) Uani 1 1 d . . . . .
C15 C 0.03870(17) 0.6186(8) 0.1333(3) 0.0384(17) Uani 1 1 d . . . . .
C16 C 0.02870(19) 0.4721(8) 0.0953(4) 0.056(2) Uani 1 1 d . . . . .
H16A H 0.0247 0.4968 0.0486 0.085 Uiso 1 1 calc R U . . .
H16B H 0.0052 0.4274 0.1135 0.085 Uiso 1 1 calc R U . . .
H16C H 0.0498 0.3986 0.0994 0.085 Uiso 1 1 calc R U . . .
C17 C 0.0612(2) 0.4775(9) 0.2429(4) 0.056(2) Uani 1 1 d . . . . .
H17A H 0.0806 0.5026 0.2763 0.084 Uiso 1 1 calc R U . . .
H17B H 0.0709 0.3956 0.2144 0.084 Uiso 1 1 calc R U . . .
H17C H 0.0377 0.4434 0.2648 0.084 Uiso 1 1 calc R U . . .
C18 C 0.0648(2) 0.8274(10) 0.2929(3) 0.067(3) Uani 1 1 d . . . . .
H18A H 0.0875 0.7705 0.3074 0.100 Uiso 1 1 calc R U . . .
H18B H 0.0435 0.8071 0.3232 0.100 Uiso 1 1 calc R U . . .
H18C H 0.0706 0.9373 0.2928 0.100 Uiso 1 1 calc R U . . .
C19 C 0.0333(2) 1.0479(9) 0.1727(4) 0.077(3) Uani 1 1 d . . . . .
H19A H 0.0408 1.0951 0.1308 0.116 Uiso 1 1 calc R U . . .
H19B H 0.0487 1.0913 0.2086 0.116 Uiso 1 1 calc R U . . .
H19C H 0.0061 1.0681 0.1811 0.116 Uiso 1 1 calc R U . . .
C20 C 0.01010(19) 0.8263(9) 0.0511(3) 0.066(3) Uani 1 1 d . . . . .
H20A H 0.0159 0.7549 0.0152 0.098 Uiso 1 1 calc R U . . .
H20B H 0.0189 0.9291 0.0391 0.098 Uiso 1 1 calc R U . . .
H20C H -0.0177 0.8283 0.0587 0.098 Uiso 1 1 calc R U . . .
C21 C 0.10808(16) 0.9007(8) 0.0603(3) 0.0353(17) Uani 1 1 d . . . . .
C22 C 0.23426(18) 0.7857(10) 0.1062(3) 0.058(2) Uani 1 1 d . . . . .
H22A H 0.2568 0.8540 0.1096 0.070 Uiso 1 1 calc R U . . .
H22B H 0.2406 0.7062 0.0730 0.070 Uiso 1 1 calc R U . . .
C23 C 0.17720(19) 0.9896(9) 0.1507(3) 0.056(2) Uani 1 1 d . . . . .
H23A H 0.1998 1.0199 0.1773 0.067 Uiso 1 1 calc R U . . .
H23B H 0.1629 1.0840 0.1394 0.067 Uiso 1 1 calc R U . . .
C24 C 0.1726(2) 0.3612(10) 0.2557(4) 0.083(3) Uani 1 1 d . . . . .
H24A H 0.1622 0.2949 0.2904 0.124 Uiso 1 1 calc R U . . .
H24B H 0.2001 0.3417 0.2506 0.124 Uiso 1 1 calc R U . . .
H24C H 0.1595 0.3397 0.2139 0.124 Uiso 1 1 calc R U . . .
Ru1 Ru 0.14579(2) 0.73558(6) 0.02809(2) 0.03015(14) Uani 1 1 d . . . . .
Ru2 Ru 0.09473(2) 0.75778(6) 0.13540(2) 0.02908(14) Uani 1 1 d . . . . .
S3 S 0.14447(5) 0.5727(2) 0.12234(8) 0.0345(4) Uani 1 1 d . . . . .
S4 S 0.14606(5) 0.8651(2) 0.20150(9) 0.0442(5) Uani 1 1 d . . . . .
S5 S 0.19411(5) 0.8997(2) 0.07342(9) 0.0454(5) Uani 1 1 d . . . . .
S6 S 0.09610(6) 1.0731(2) 0.03387(11) 0.0570(6) Uani 1 1 d . . . . .
S7 S 0.16496(6) 0.5641(3) 0.27861(9) 0.0619(6) Uani 1 1 d . . . . .
S8 S 0.22825(5) 0.6897(3) 0.18632(10) 0.0628(7) Uani 1 1 d . . . . .

loop_
_atom_site_aniso_label
_atom_site_aniso_U_11
_atom_site_aniso_U_22
_atom_site_aniso_U_33
_atom_site_aniso_U_23
_atom_site_aniso_U_13
_atom_site_aniso_U_12
B1 0.036(5) 0.064(7) 0.041(5) -0.002(5) -0.002(4) 0.012(4)
C1 0.044(4) 0.060(6) 0.034(4) -0.012(4) 0.003(3) -0.007(4)
C2 0.053(5) 0.039(5) 0.023(4) -0.005(3) 0.000(3) 0.011(4)
C3 0.047(4) 0.032(5) 0.032(4) -0.001(3) -0.003(3) -0.003(3)
C4 0.047(4) 0.038(5) 0.031(4) -0.002(4) -0.004(3) 0.003(4)
C5 0.063(5) 0.036(5) 0.034(4) 0.004(3) 0.002(4) -0.016(4)
C6 0.118(7) 0.054(6) 0.055(5) 0.016(5) 0.006(5) -0.023(5)
C7 0.042(5) 0.115(9) 0.068(6) -0.023(5) 0.013(4) -0.013(5)
C8 0.077(6) 0.052(6) 0.057(5) -0.008(5) -0.004(4) 0.025(4)
C9 0.074(5) 0.045(5) 0.061(5) -0.011(4) -0.001(4) -0.014(4)
C10 0.077(6) 0.053(6) 0.063(5) 0.002(4) -0.026(4) 0.017(4)
C11 0.027(4) 0.038(5) 0.037(4) 0.005(4) 0.001(3) -0.002(3)
C12 0.035(4) 0.038(5) 0.048(4) -0.015(4) 0.007(3) -0.005(3)
C13 0.035(4) 0.030(4) 0.067(5) 0.007(4) 0.009(4) 0.003(3)
C14 0.024(3) 0.049(5) 0.049(4) 0.013(4) -0.001(3) -0.003(3)
C15 0.027(4) 0.039(5) 0.049(5) 0.007(4) -0.006(3) -0.005(3)
C16 0.055(5) 0.047(5) 0.067(6) -0.004(4) -0.004(4) -0.019(4)
C17 0.053(5) 0.055(6) 0.061(5) 0.023(5) -0.003(4) -0.004(4)
C18 0.057(5) 0.092(7) 0.051(5) -0.022(5) 0.007(4) -0.020(5)
C19 0.080(6) 0.037(6) 0.115(8) 0.004(5) 0.037(5) 0.006(4)
C20 0.047(5) 0.084(7) 0.065(6) 0.036(5) -0.011(4) 0.003(4)
C21 0.031(4) 0.039(5) 0.036(4) 0.000(3) -0.004(3) -0.002(3)
C22 0.042(4) 0.082(7) 0.051(5) -0.014(5) 0.003(3) 0.000(4)
C23 0.048(5) 0.051(5) 0.070(5) -0.023(4) 0.003(4) -0.021(4)
C24 0.103(7) 0.073(7) 0.073(6) 0.024(6) 0.012(5) 0.029(6)
Ru1 0.0311(3) 0.0276(3) 0.0317(3) -0.0004(3) -0.0021(2) -0.0015(3)
Ru2 0.0279(3) 0.0257(3) 0.0336(3) -0.0010(3) -0.0020(2) -0.0005(2)
S3 0.0401(9) 0.0313(10) 0.0321(10) 0.0011(8) -0.0027(8) 0.0074(8)
S4 0.0373(10) 0.0519(13) 0.0435(11) -0.0160(10) -0.0012(8) -0.0059(9)
S5 0.0385(10) 0.0479(13) 0.0499(12) -0.0078(10) 0.0031(9) -0.0124(9)
S6 0.0692(13) 0.0276(11) 0.0742(15) 0.0127(11) 0.0126(11) 0.0074(10)
S7 0.0602(13) 0.0895(19) 0.0361(11) 0.0039(12) -0.0027(9) 0.0136(12)
S8 0.0374(11) 0.0938(19) 0.0573(13) -0.0015(12) -0.0061(9) 0.0070(10)

loop_
_atom_type_symbol
_atom_type_description
_atom_type_scat_dispersion_real
_atom_type_scat_dispersion_imag
_atom_type_scat_source
C C 0.0033 0.0016 'International Tables Vol C Tables 4.2.6.8 and 6.1.1.4'
H H 0.0000 0.0000 'International Tables Vol C Tables 4.2.6.8 and 6.1.1.4'
B B 0.0013 0.0007 'International Tables Vol C Tables 4.2.6.8 and 6.1.1.4'
S S 0.1246 0.1234 'International Tables Vol C Tables 4.2.6.8 and 6.1.1.4'
Ru Ru -1.2594 0.8363 'International Tables Vol C Tables 4.2.6.8 and 6.1.1.4'

loop_
_geom_angle_atom_site_label_1
_geom_angle_atom_site_label_2
_geom_angle_atom_site_label_3
_geom_angle
_geom_angle_site_symmetry_1
_geom_angle_site_symmetry_3
S8 B1 S7 107.0(4) . .
S8 B1 S3 119.8(4) . .
S7 B1 S3 112.8(5) . .
S8 B1 S4 112.5(5) . .
S7 B1 S4 104.9(4) . .
S3 B1 S4 98.7(3) . .
C2 C1 C5 108.8(6) . .
C2 C1 C7 126.4(7) . .
C5 C1 C7 124.1(7) . .
C2 C1 Ru1 73.0(4) . .
C5 C1 Ru1 70.8(4) . .
C7 C1 Ru1 129.9(5) . .
C1 C2 C3 108.2(6) . .
C1 C2 C8 126.3(7) . .
C3 C2 C8 125.5(7) . .
C1 C2 Ru1 70.6(4) . .
C3 C2 Ru1 70.8(4) . .
C8 C2 Ru1 126.0(5) . .
C2 C3 C4 108.2(6) . .
C2 C3 C9 124.4(7) . .
C4 C3 C9 126.4(6) . .
C2 C3 Ru1 72.6(4) . .
C4 C3 Ru1 71.9(4) . .
C9 C3 Ru1 130.2(5) . .
C5 C4 C3 108.2(6) . .
C5 C4 C10 125.9(7) . .
C3 C4 C10 125.4(6) . .
C5 C4 Ru1 70.4(4) . .
C3 C4 Ru1 71.1(4) . .
C10 C4 Ru1 130.3(5) . .
C4 C5 C1 106.6(6) . .
C4 C5 C6 126.0(7) . .
C1 C5 C6 127.1(7) . .
C4 C5 Ru1 72.4(4) . .
C1 C5 Ru1 71.4(4) . .
C6 C5 Ru1 126.3(5) . .
C5 C6 H6A 109.5 . .
C5 C6 H6B 109.5 . .
H6A C6 H6B 109.5 . .
C5 C6 H6C 109.5 . .
H6A C6 H6C 109.5 . .
H6B C6 H6C 109.5 . .
C1 C7 H7A 109.5 . .
C1 C7 H7B 109.5 . .
H7A C7 H7B 109.5 . .
C1 C7 H7C 109.5 . .
H7A C7 H7C 109.5 . .
H7B C7 H7C 109.5 . .
C2 C8 H8A 109.5 . .
C2 C8 H8B 109.5 . .
H8A C8 H8B 109.5 . .
C2 C8 H8C 109.5 . .
H8A C8 H8C 109.5 . .
H8B C8 H8C 109.5 . .
C3 C9 H9A 109.5 . .
C3 C9 H9B 109.5 . .
H9A C9 H9B 109.5 . .
C3 C9 H9C 109.5 . .
H9A C9 H9C 109.5 . .
H9B C9 H9C 109.5 . .
C4 C10 H10A 109.5 . .
C4 C10 H10B 109.5 . .
H10A C10 H10B 109.5 . .
C4 C10 H10C 109.5 . .
H10A C10 H10C 109.5 . .
H10B C10 H10C 109.5 . .
C12 C11 C15 108.5(6) . .
C12 C11 C17 126.0(6) . .
C15 C11 C17 125.3(7) . .
C12 C11 Ru2 70.9(4) . .
C15 C11 Ru2 71.1(4) . .
C17 C11 Ru2 127.9(4) . .
C11 C12 C13 107.7(6) . .
C11 C12 C18 125.1(7) . .
C13 C12 C18 127.0(7) . .
C11 C12 Ru2 72.6(4) . .
C13 C12 Ru2 70.4(4) . .
C18 C12 Ru2 125.7(4) . .
C14 C13 C12 106.9(6) . .
C14 C13 C19 126.8(7) . .
C12 C13 C19 126.0(7) . .
C14 C13 Ru2 71.7(4) . .
C12 C13 Ru2 71.8(4) . .
C19 C13 Ru2 126.0(5) . .
C15 C14 C13 108.8(6) . .
C15 C14 C20 126.6(7) . .
C13 C14 C20 124.1(7) . .
C15 C14 Ru2 72.4(3) . .
C13 C14 Ru2 70.9(3) . .
C20 C14 Ru2 129.1(4) . .
C14 C15 C11 108.0(6) . .
C14 C15 C16 127.4(6) . .
C11 C15 C16 123.9(6) . .
C14 C15 Ru2 71.0(4) . .
C11 C15 Ru2 72.1(3) . .
C16 C15 Ru2 130.0(5) . .
C15 C16 H16A 109.5 . .
C15 C16 H16B 109.5 . .
H16A C16 H16B 109.5 . .
C15 C16 H16C 109.5 . .
H16A C16 H16C 109.5 . .
H16B C16 H16C 109.5 . .
C11 C17 H17A 109.5 . .
C11 C17 H17B 109.5 . .
H17A C17 H17B 109.5 . .
C11 C17 H17C 109.5 . .
H17A C17 H17C 109.5 . .
H17B C17 H17C 109.5 . .
C12 C18 H18A 109.5 . .
C12 C18 H18B 109.5 . .
H18A C18 H18B 109.5 . .
C12 C18 H18C 109.5 . .
H18A C18 H18C 109.5 . .
H18B C18 H18C 109.5 . .
C13 C19 H19A 109.5 . .
C13 C19 H19B 109.5 . .
H19A C19 H19B 109.5 . .
C13 C19 H19C 109.5 . .
H19A C19 H19C 109.5 . .
H19B C19 H19C 109.5 . .
C14 C20 H20A 109.5 . .
C14 C20 H20B 109.5 . .
H20A C20 H20B 109.5 . .
C14 C20 H20C 109.5 . .
H20A C20 H20C 109.5 . .
H20B C20 H20C 109.5 . .
S6 C21 Ru2 138.4(4) . .
S6 C21 Ru1 134.3(4) . .
Ru2 C21 Ru1 87.3(3) . .
S5 C22 S8 118.5(3) . .
S5 C22 H22A 107.7 . .
S8 C22 H22A 107.7 . .
S5 C22 H22B 107.7 . .
S8 C22 H22B 107.7 . .
H22A C22 H22B 107.1 . .
S4 C23 S5 114.1(4) . .
S4 C23 H23A 108.7 . .
S5 C23 H23A 108.7 . .
S4 C23 H23B 108.7 . .
S5 C23 H23B 108.7 . .
H23A C23 H23B 107.6 . .
S7 C24 H24A 109.5 . .
S7 C24 H24B 109.5 . .
H24A C24 H24B 109.5 . .
S7 C24 H24C 109.5 . .
H24A C24 H24C 109.5 . .
H24B C24 H24C 109.5 . .
C21 Ru1 C5 102.4(3) . .
C21 Ru1 C1 139.5(3) . .
C5 Ru1 C1 37.8(2) . .
C21 Ru1 C3 114.4(2) . .
C5 Ru1 C3 62.3(2) . .
C1 Ru1 C3 61.4(2) . .
C21 Ru1 C4 90.7(2) . .
C5 Ru1 C4 37.2(2) . .
C1 Ru1 C4 61.7(2) . .
C3 Ru1 C4 37.0(2) . .
C21 Ru1 C2 150.3(2) . .
C5 Ru1 C2 62.0(3) . .
C1 Ru1 C2 36.3(2) . .
C3 Ru1 C2 36.6(2) . .
C4 Ru1 C2 61.3(2) . .
C21 Ru1 S3 98.75(18) . .
C5 Ru1 S3 157.4(2) . .
C1 Ru1 S3 121.8(2) . .
C3 Ru1 S3 101.60(18) . .
C4 Ru1 S3 135.60(19) . .
C2 Ru1 S3 95.50(18) . .
C21 Ru1 S5 84.76(17) . .
C5 Ru1 S5 96.05(18) . .
C1 Ru1 S5 91.51(18) . .
C3 Ru1 S5 152.86(17) . .
C4 Ru1 S5 130.51(19) . .
C2 Ru1 S5 120.24(18) . .
S3 Ru1 S5 93.66(6) . .
C21 Ru1 Ru2 45.82(18) . .
C5 Ru1 Ru2 144.30(19) . .
C1 Ru1 Ru2 171.3(2) . .
C3 Ru1 Ru2 110.95(16) . .
C4 Ru1 Ru2 115.15(16) . .
C2 Ru1 Ru2 135.07(18) . .
S3 Ru1 Ru2 53.85(4) . .
S5 Ru1 Ru2 96.18(5) . .
C21 Ru2 C13 98.2(3) . .
C21 Ru2 C14 92.7(2) . .
C13 Ru2 C14 37.3(2) . .
C21 Ru2 C12 133.2(3) . .
C13 Ru2 C12 37.8(2) . .
C14 Ru2 C12 62.1(2) . .
C21 Ru2 C15 120.5(2) . .
C13 Ru2 C15 62.0(2) . .
C14 Ru2 C15 36.6(2) . .
C12 Ru2 C15 61.6(2) . .
C21 Ru2 C11 153.9(2) . .
C13 Ru2 C11 61.9(2) . .
C14 Ru2 C11 61.2(2) . .
C12 Ru2 C11 36.5(2) . .
C15 Ru2 C11 36.8(2) . .
C21 Ru2 S3 99.64(18) . .
C13 Ru2 S3 161.76(19) . .
C14 Ru2 S3 137.2(2) . .
C12 Ru2 S3 126.00(19) . .
C15 Ru2 S3 104.90(18) . .
C11 Ru2 S3 99.93(17) . .
C21 Ru2 S4 90.40(17) . .
C13 Ru2 S4 106.2(2) . .
C14 Ru2 S4 143.5(2) . .
C12 Ru2 S4 90.02(17) . .
C15 Ru2 S4 147.29(18) . .
C11 Ru2 S4 110.55(17) . .
S3 Ru2 S4 77.67(6) . .
C21 Ru2 Ru1 46.87(18) . .
C13 Ru2 Ru1 142.63(19) . .
C14 Ru2 Ru1 118.65(17) . .
C12 Ru2 Ru1 179.22(16) . .
C15 Ru2 Ru1 119.07(18) . .
C11 Ru2 Ru1 143.88(18) . .
S3 Ru2 Ru1 53.72(4) . .
S4 Ru2 Ru1 89.21(4) . .
B1 S3 Ru1 110.3(3) . .
B1 S3 Ru2 91.3(2) . .
Ru1 S3 Ru2 72.43(5) . .
C23 S4 B1 101.1(3) . .
C23 S4 Ru2 110.7(2) . .
B1 S4 Ru2 89.0(2) . .
C22 S5 C23 99.6(3) . .
C22 S5 Ru1 110.5(3) . .
C23 S5 Ru1 110.8(2) . .
C24 S7 B1 100.9(4) . .
C22 S8 B1 104.2(3) . .

loop_
_geom_bond_atom_site_label_1
_geom_bond_atom_site_label_2
_geom_bond_distance
_geom_bond_site_symmetry_2
B1 S8 1.874(8) .
B1 S7 1.894(8) .
B1 S3 1.924(8) .
B1 S4 1.970(9) .
C1 C2 1.401(9) .
C1 C5 1.442(9) .
C1 C7 1.507(8) .
C1 Ru1 2.230(6) .
C2 C3 1.414(8) .
C2 C8 1.501(9) .
C2 Ru1 2.261(6) .
C3 C4 1.424(9) .
C3 C9 1.493(8) .
C3 Ru1 2.237(6) .
C4 C5 1.424(8) .
C4 C10 1.513(8) .
C4 Ru1 2.248(6) .
C5 C6 1.505(9) .
C5 Ru1 2.222(6) .
C6 H6A 0.9600 .
C6 H6B 0.9600 .
C6 H6C 0.9600 .
C7 H7A 0.9600 .
C7 H7B 0.9600 .
C7 H7C 0.9600 .
C8 H8A 0.9600 .
C8 H8B 0.9600 .
C8 H8C 0.9600 .
C9 H9A 0.9600 .
C9 H9B 0.9600 .
C9 H9C 0.9600 .
C10 H10A 0.9600 .
C10 H10B 0.9600 .
C10 H10C 0.9600 .
C11 C12 1.414(9) .
C11 C15 1.427(8) .
C11 C17 1.506(8) .
C11 Ru2 2.268(6) .
C12 C13 1.448(9) .
C12 C18 1.489(8) .
C12 Ru2 2.245(6) .
C13 C14 1.428(9) .
C13 C19 1.498(9) .
C13 Ru2 2.225(6) .
C14 C15 1.409(9) .
C14 C20 1.503(8) .
C14 Ru2 2.236(6) .
C15 C16 1.502(9) .
C15 Ru2 2.254(6) .
C16 H16A 0.9600 .
C16 H16B 0.9600 .
C16 H16C 0.9600 .
C17 H17A 0.9600 .
C17 H17B 0.9600 .
C17 H17C 0.9600 .
C18 H18A 0.9600 .
C18 H18B 0.9600 .
C18 H18C 0.9600 .
C19 H19A 0.9600 .
C19 H19B 0.9600 .
C19 H19C 0.9600 .
C20 H20A 0.9600 .
C20 H20B 0.9600 .
C20 H20C 0.9600 .
C21 S6 1.618(7) .
C21 Ru2 1.981(6) .
C21 Ru1 2.016(6) .
C22 S5 1.804(7) .
C22 S8 1.802(7) .
C22 H22A 0.9700 .
C22 H22B 0.9700 .
C23 S4 1.812(7) .
C23 S5 1.809(7) .
C23 H23A 0.9700 .
C23 H23B 0.9700 .
C24 S7 1.813(8) .
C24 H24A 0.9600 .
C24 H24B 0.9600 .
C24 H24C 0.9600 .
Ru1 S3 2.3328(17) .
Ru1 S5 2.3460(18) .
Ru1 Ru2 2.7589(7) .
Ru2 S3 2.3369(17) .
Ru2 S4 2.3745(17) .

loop_
_geom_torsion_atom_site_label_1
_geom_torsion_atom_site_label_2
_geom_torsion_atom_site_label_3
_geom_torsion_atom_site_label_4
_geom_torsion
_geom_torsion_site_symmetry_1
_geom_torsion_site_symmetry_2
_geom_torsion_site_symmetry_3
_geom_torsion_site_symmetry_4
C5 C1 C2 C3 -1.0(8) . . . .
C7 C1 C2 C3 -171.5(6) . . . .
Ru1 C1 C2 C3 61.1(5) . . . .
C5 C1 C2 C8 176.9(6) . . . .
C7 C1 C2 C8 6.4(11) . . . .
Ru1 C1 C2 C8 -121.0(7) . . . .
C5 C1 C2 Ru1 -62.2(5) . . . .
C7 C1 C2 Ru1 127.4(7) . . . .
C1 C2 C3 C4 2.5(8) . . . .
C8 C2 C3 C4 -175.5(6) . . . .
Ru1 C2 C3 C4 63.5(5) . . . .
C1 C2 C3 C9 171.7(6) . . . .
C8 C2 C3 C9 -6.2(10) . . . .
Ru1 C2 C3 C9 -127.2(6) . . . .
C1 C2 C3 Ru1 -61.0(5) . . . .
C8 C2 C3 Ru1 121.0(6) . . . .
C2 C3 C4 C5 -2.9(7) . . . .
C9 C3 C4 C5 -171.9(6) . . . .
Ru1 C3 C4 C5 61.0(4) . . . .
C2 C3 C4 C10 169.5(6) . . . .
C9 C3 C4 C10 0.5(11) . . . .
Ru1 C3 C4 C10 -126.6(6) . . . .
C2 C3 C4 Ru1 -64.0(4) . . . .
C9 C3 C4 Ru1 127.1(7) . . . .
C3 C4 C5 C1 2.3(7) . . . .
C10 C4 C5 C1 -170.1(6) . . . .
Ru1 C4 C5 C1 63.7(4) . . . .
C3 C4 C5 C6 176.1(7) . . . .
C10 C4 C5 C6 3.8(11) . . . .
Ru1 C4 C5 C6 -122.4(7) . . . .
C3 C4 C5 Ru1 -61.4(4) . . . .
C10 C4 C5 Ru1 126.2(7) . . . .
C2 C1 C5 C4 -0.8(7) . . . .
C7 C1 C5 C4 169.9(6) . . . .
Ru1 C1 C5 C4 -64.3(4) . . . .
C2 C1 C5 C6 -174.6(7) . . . .
C7 C1 C5 C6 -3.9(11) . . . .
Ru1 C1 C5 C6 121.9(7) . . . .
C2 C1 C5 Ru1 63.6(5) . . . .
C7 C1 C5 Ru1 -125.7(7) . . . .
C15 C11 C12 C13 0.5(7) . . . .
C17 C11 C12 C13 -174.5(6) . . . .
Ru2 C11 C12 C13 62.0(4) . . . .
C15 C11 C12 C18 176.7(6) . . . .
C17 C11 C12 C18 1.6(10) . . . .
Ru2 C11 C12 C18 -121.9(6) . . . .
C15 C11 C12 Ru2 -61.5(4) . . . .
C17 C11 C12 Ru2 123.5(6) . . . .
C11 C12 C13 C14 0.2(7) . . . .
C18 C12 C13 C14 -175.9(6) . . . .
Ru2 C12 C13 C14 63.6(4) . . . .
C11 C12 C13 C19 174.8(6) . . . .
C18 C12 C13 C19 -1.2(11) . . . .
Ru2 C12 C13 C19 -121.7(7) . . . .
C11 C12 C13 Ru2 -63.5(4) . . . .
C18 C12 C13 Ru2 120.5(6) . . . .
C12 C13 C14 C15 -0.8(7) . . . .
C19 C13 C14 C15 -175.4(6) . . . .
Ru2 C13 C14 C15 62.9(4) . . . .
C12 C13 C14 C20 171.5(6) . . . .
C19 C13 C14 C20 -3.1(11) . . . .
Ru2 C13 C14 C20 -124.8(6) . . . .
C12 C13 C14 Ru2 -63.7(4) . . . .
C19 C13 C14 Ru2 121.7(7) . . . .
C13 C14 C15 C11 1.1(7) . . . .
C20 C14 C15 C11 -170.9(6) . . . .
Ru2 C14 C15 C11 63.1(4) . . . .
C13 C14 C15 C16 171.7(6) . . . .
C20 C14 C15 C16 -0.4(11) . . . .
Ru2 C14 C15 C16 -126.4(7) . . . .
C13 C14 C15 Ru2 -61.9(4) . . . .
C20 C14 C15 Ru2 126.0(6) . . . .
C12 C11 C15 C14 -1.0(7) . . . .
C17 C11 C15 C14 174.0(6) . . . .
Ru2 C11 C15 C14 -62.3(4) . . . .
C12 C11 C15 C16 -172.0(6) . . . .
C17 C11 C15 C16 3.1(10) . . . .
Ru2 C11 C15 C16 126.7(6) . . . .
C12 C11 C15 Ru2 61.3(4) . . . .
C17 C11 C15 Ru2 -123.6(6) . . . .
S5 C23 S4 B1 42.5(5) . . . .
S5 C23 S4 Ru2 -50.7(5) . . . .
S8 C22 S5 C23 39.3(5) . . . .
S8 C22 S5 Ru1 -77.3(4) . . . .
S4 C23 S5 C22 -81.0(5) . . . .
S4 C23 S5 Ru1 35.3(5) . . . .
S8 B1 S7 C24 -83.3(5) . . . .
S3 B1 S7 C24 50.5(5) . . . .
S4 B1 S7 C24 156.9(4) . . . .
S5 C22 S8 B1 24.7(6) . . . .
S7 B1 S8 C22 -179.8(4) . . . .
S3 B1 S8 C22 50.2(6) . . . .
S4 B1 S8 C22 -65.0(5) . . . .
